data_4334006
loop_
_publ_author_name
'Yoichi Habata'
'Aya Taniguchi'
'Mari Ikeda'
'Takao Hiraoka'
'Noriko Matsuyama'
'Sakiko Otsuka'
'Shunsuke Kuwahara'

_publ_section_title
;
 Argentivorous Molecules Bearing Two Aromatic Side-Arms: Ag+-\p and CH-\p
 Interactions in the Solid State and in Solution
;
_journal_name_full 'Inorganic Chemistry'
_journal_page_first 2542
_journal_page_last 2549
_journal_paper_doi 10.1021/ic302511e
_journal_volume 52
_journal_year 2013
_chemical_formula_sum 'C70 H80 Ag2 F6 N8 O10 S2'
_chemical_formula_weight 1587.28
_chemical_name_systematic
; 
 ? 
;
_space_group_IT_number 15
_symmetry_cell_setting monoclinic
_symmetry_space_group_name_Hall '-C 2yc'
_symmetry_space_group_name_H-M 'C 1 2/c 1'
_atom_sites_solution_hydrogens geom
_atom_sites_solution_primary direct
_atom_sites_solution_secondary difmap
_audit_creation_method SHELXL-97
_cell_angle_alpha 90.00
_cell_angle_beta 115.458(2)
_cell_angle_gamma 90.00
_cell_formula_units_Z 8
_cell_length_a 44.359(3)
_cell_length_b 10.5230(5)
_cell_length_c 33.2164(19)
_cell_measurement_temperature 90
_cell_volume 13999.5(14)
_computing_cell_refinement 'Bruker SMART'
_computing_data_collection 'Bruker SMART'
_computing_data_reduction 'Bruker SAINT'
_computing_molecular_graphics 'Bruker SHELXTL'
_computing_publication_material 'Bruker SHELXTL'
_computing_structure_refinement 'SHELXL-97 (Sheldrick, 1997)'
_computing_structure_solution 'SHELXS-97 (Sheldrick, 1990)'
_diffrn_ambient_temperature 90
_diffrn_detector_area_resol_mean 8.366
_diffrn_measured_fraction_theta_full 0.993
_diffrn_measured_fraction_theta_max 0.993
_diffrn_measurement_device_type 'CCD area detector'
_diffrn_measurement_method 'phi and omega scans'
_diffrn_radiation_monochromator graphite
_diffrn_radiation_source 'fine-focus sealed tube'
_diffrn_radiation_type MoK\a
_diffrn_radiation_wavelength 0.71073
_diffrn_reflns_av_R_equivalents 0.0609
_diffrn_reflns_av_sigmaI/netI 0.0721
_diffrn_reflns_limit_h_max 58
_diffrn_reflns_limit_h_min -58
_diffrn_reflns_limit_k_max 14
_diffrn_reflns_limit_k_min -12
_diffrn_reflns_limit_l_max 40
_diffrn_reflns_limit_l_min -44
_diffrn_reflns_number 50799
_diffrn_reflns_theta_full 28.34
_diffrn_reflns_theta_max 28.34
_diffrn_reflns_theta_min 1.02
_exptl_absorpt_coefficient_mu 0.699
_exptl_absorpt_correction_T_max 0.9488
_exptl_absorpt_correction_T_min 0.7565
_exptl_absorpt_correction_type empirical
_exptl_absorpt_process_details 'SADABS, Sheldrick, 1996'
_exptl_crystal_colour colorless
_exptl_crystal_density_diffrn 1.506
_exptl_crystal_description needle
_exptl_crystal_F_000 6528
_exptl_crystal_size_max 0.423
_exptl_crystal_size_mid 0.082
_exptl_crystal_size_min 0.0768
_refine_diff_density_max 1.441
_refine_diff_density_min -0.677
_refine_diff_density_rms 0.114
_refine_ls_extinction_method none
_refine_ls_goodness_of_fit_ref 1.035
_refine_ls_hydrogen_treatment mixed
_refine_ls_matrix_type full
_refine_ls_number_parameters 972
_refine_ls_number_reflns 17368
_refine_ls_number_restraints 0
_refine_ls_restrained_S_all 1.035
_refine_ls_R_factor_all 0.0857
_refine_ls_R_factor_gt 0.0563
_refine_ls_shift/su_max 0.003
_refine_ls_shift/su_mean 0.000
_refine_ls_structure_factor_coef Fsqd
_refine_ls_weighting_details 'calc w=1/[\s^2^(Fo^2^)+(0.0601P)^2^+1.3615P] where P=(Fo^2^+2Fc^2^)/3'
_refine_ls_weighting_scheme calc
_refine_ls_wR_factor_gt 0.1163
_refine_ls_wR_factor_ref 0.1273
_reflns_number_gt 12509
_reflns_number_total 17368
_reflns_threshold_expression >2sigma(I)
_cod_data_source_file ic302511e_si_002_03.cif
_cod_data_source_block 3a_AgOTf
_cod_original_cell_volume 13999.5(13)
_cod_database_code 4334006

loop_
_symmetry_equiv_pos_as_xyz
'x, y, z'
'-x, y, -z+1/2'
'x+1/2, y+1/2, z'
'-x+1/2, y+1/2, -z+1/2'
'-x, -y, -z'
'x, -y, z-1/2'
'-x+1/2, -y+1/2, -z'
'x+1/2, -y+1/2, z-1/2'

loop_
_atom_site_label
_atom_site_type_symbol
_atom_site_fract_x
_atom_site_fract_y
_atom_site_fract_z
_atom_site_U_iso_or_equiv
_atom_site_adp_type
_atom_site_occupancy
_atom_site_symmetry_multiplicity
_atom_site_calc_flag
_atom_site_refinement_flags
_atom_site_disorder_assembly
_atom_site_disorder_group
H1 H 0.4180(11) 0.500(4) 0.6077(14) 0.025(13) Uiso 1 1 d . . .
H3 H 0.1591(10) 0.312(4) 0.3171(12) 0.023(10) Uiso 1 1 d . . .
H2 H 0.4385(9) 0.982(4) 0.6299(12) 0.010(10) Uiso 1 1 d . . .
H4 H 0.2510(9) 0.165(4) 0.2602(12) 0.012(10) Uiso 1 1 d . . .
Ag1 Ag 0.202430(7) 0.28857(2) 0.273996(9) 0.01899(7) Uani 1 1 d . . .
Ag2 Ag 0.408592(7) 0.75322(3) 0.608132(9) 0.02219(8) Uani 1 1 d . A .
C2 C 0.4472(2) 0.5098(7) 0.6700(2) 0.0265(17) Uani 0.591(6) 1 d P A 1
H2A H 0.4295 0.4780 0.6772 0.032 Uiso 0.591(6) 1 calc PR A 1
H2B H 0.4640 0.4437 0.6771 0.032 Uiso 0.591(6) 1 calc PR A 1
C1 C 0.46272(16) 0.6264(6) 0.69790(19) 0.0191(14) Uani 0.591(6) 1 d P A 1
H1A H 0.4732 0.6040 0.7293 0.023 Uiso 0.591(6) 1 calc PR A 1
H1B H 0.4797 0.6610 0.6900 0.023 Uiso 0.591(6) 1 calc PR A 1
C3 C 0.45773(19) 0.5282(6) 0.6028(3) 0.0232(15) Uani 0.591(6) 1 d P A 1
H3A H 0.4622 0.4389 0.6004 0.028 Uiso 0.591(6) 1 calc PR A 1
H3B H 0.4782 0.5678 0.6239 0.028 Uiso 0.591(6) 1 calc PR A 1
C4 C 0.4458(2) 0.5926(8) 0.5571(2) 0.0241(16) Uani 0.591(6) 1 d P A 1
H4A H 0.4255 0.5514 0.5364 0.029 Uiso 0.591(6) 1 calc PR A 1
H4B H 0.4626 0.5811 0.5461 0.029 Uiso 0.591(6) 1 calc PR A 1
C5 C 0.46787(16) 0.8046(8) 0.5809(2) 0.0181(14) Uani 0.591(6) 1 d P A 1
H5A H 0.4791 0.8153 0.5617 0.022 Uiso 0.591(6) 1 calc PR A 1
H5B H 0.4823 0.7549 0.6066 0.022 Uiso 0.591(6) 1 calc PR A 1
C6 C 0.46145(17) 0.9337(7) 0.5960(2) 0.0194(15) Uani 0.591(6) 1 d P A 1
H6A H 0.4454 0.9799 0.5706 0.023 Uiso 0.591(6) 1 calc PR A 1
H6B H 0.4821 0.9821 0.6083 0.023 Uiso 0.591(6) 1 calc PR A 1
C7 C 0.47093(16) 0.9035(6) 0.6745(2) 0.0200(14) Uani 0.591(6) 1 d P A 1
H7A H 0.4823 0.9833 0.6861 0.024 Uiso 0.591(6) 1 calc PR A 1
H7B H 0.4872 0.8421 0.6743 0.024 Uiso 0.591(6) 1 calc PR A 1
C8 C 0.45431(17) 0.8555(7) 0.7036(2) 0.0165(14) Uani 0.591(6) 1 d P A 1
H8A H 0.4371 0.9155 0.7017 0.020 Uiso 0.591(6) 1 calc PR A 1
H8B H 0.4709 0.8533 0.7344 0.020 Uiso 0.591(6) 1 calc PR A 1
C2A C 0.4554(3) 0.5238(9) 0.6549(4) 0.024(2) Uani 0.409(6) 1 d P A 2
H2A1 H 0.4745 0.5747 0.6578 0.029 Uiso 0.409(6) 1 calc PR A 2
H2A2 H 0.4620 0.4351 0.6579 0.029 Uiso 0.409(6) 1 calc PR A 2
C1A C 0.4454(2) 0.5583(9) 0.6909(3) 0.019(2) Uani 0.409(6) 1 d P A 2
H1A1 H 0.4630 0.5351 0.7197 0.023 Uiso 0.409(6) 1 calc PR A 2
H1A2 H 0.4255 0.5113 0.6869 0.023 Uiso 0.409(6) 1 calc PR A 2
C3A C 0.4399(3) 0.5374(10) 0.5738(4) 0.026(2) Uani 0.409(6) 1 d P A 2
H3A1 H 0.4523 0.4604 0.5749 0.031 Uiso 0.409(6) 1 calc PR A 2
H3A2 H 0.4190 0.5339 0.5472 0.031 Uiso 0.409(6) 1 calc PR A 2
C4A C 0.4597(3) 0.6500(12) 0.5708(4) 0.029(2) Uani 0.409(6) 1 d P A 2
H4A1 H 0.4782 0.6675 0.5994 0.035 Uiso 0.409(6) 1 calc PR A 2
H4A2 H 0.4684 0.6352 0.5489 0.035 Uiso 0.409(6) 1 calc PR A 2
C5A C 0.4626(2) 0.8800(13) 0.5801(3) 0.021(2) Uani 0.409(6) 1 d P A 2
H5A1 H 0.4816 0.8785 0.5727 0.025 Uiso 0.409(6) 1 calc PR A 2
H5A2 H 0.4492 0.9539 0.5657 0.025 Uiso 0.409(6) 1 calc PR A 2
C6A C 0.4752(3) 0.8934(10) 0.6296(3) 0.028(2) Uani 0.409(6) 1 d P A 2
H6A1 H 0.4853 0.8151 0.6449 0.033 Uiso 0.409(6) 1 calc PR A 2
H6A2 H 0.4912 0.9619 0.6411 0.033 Uiso 0.409(6) 1 calc PR A 2
C7A C 0.4596(2) 0.9089(11) 0.6922(3) 0.019(2) Uani 0.409(6) 1 d P A 2
H7A1 H 0.4798 0.9583 0.7076 0.023 Uiso 0.409(6) 1 calc PR A 2
H7A2 H 0.4423 0.9465 0.6990 0.023 Uiso 0.409(6) 1 calc PR A 2
C8A C 0.4658(3) 0.7772(9) 0.7098(3) 0.022(2) Uani 0.409(6) 1 d P A 2
H8A1 H 0.4830 0.7373 0.7035 0.026 Uiso 0.409(6) 1 calc PR A 2
H8A2 H 0.4730 0.7773 0.7419 0.026 Uiso 0.409(6) 1 calc PR A 2
C9 C 0.41407(9) 0.7086(4) 0.70994(12) 0.0248(8) Uani 1 1 d . A .
H9A H 0.3983 0.6413 0.6949 0.030 Uiso 1 1 calc R . .
H9B H 0.4016 0.7876 0.7037 0.030 Uiso 1 1 calc R . .
C10 C 0.42837(9) 0.6843(4) 0.75978(12) 0.0211(8) Uani 1 1 d . . .
C11 C 0.43626(9) 0.7864(4) 0.78946(12) 0.0220(8) Uani 1 1 d . . .
H11 H 0.4342 0.8690 0.7787 0.026 Uiso 1 1 calc R . .
C12 C 0.44707(10) 0.7659(4) 0.83483(13) 0.0258(8) Uani 1 1 d . . .
H12 H 0.4523 0.8343 0.8544 0.031 Uiso 1 1 calc R . .
C13 C 0.44999(9) 0.6427(4) 0.85055(12) 0.0248(8) Uani 1 1 d . . .
C14 C 0.44335(10) 0.5407(4) 0.82216(13) 0.0289(9) Uani 1 1 d . . .
H14 H 0.4462 0.4582 0.8332 0.035 Uiso 1 1 calc R . .
C15 C 0.43237(9) 0.5626(4) 0.77681(13) 0.0268(8) Uani 1 1 d . . .
H15 H 0.4276 0.4938 0.7575 0.032 Uiso 1 1 calc R . .
C16 C 0.44451(11) 0.6727(4) 0.91879(13) 0.0312(9) Uani 1 1 d . . .
C17 C 0.41190(11) 0.7148(4) 0.89733(14) 0.0346(10) Uani 1 1 d . . .
H17 H 0.4004 0.7096 0.8665 0.042 Uiso 1 1 calc R . .
C18 C 0.39655(12) 0.7651(5) 0.92251(15) 0.0416(11) Uani 1 1 d . . .
H18 H 0.3747 0.7949 0.9085 0.050 Uiso 1 1 calc R . .
C19 C 0.41382(14) 0.7707(5) 0.96847(16) 0.0464(13) Uani 1 1 d . . .
H19 H 0.4035 0.8046 0.9853 0.056 Uiso 1 1 calc R . .
C20 C 0.44604(14) 0.7265(5) 0.98947(15) 0.0446(13) Uani 1 1 d . . .
H20 H 0.4573 0.7292 1.0204 0.054 Uiso 1 1 calc R . .
C21 C 0.46183(12) 0.6777(5) 0.96458(14) 0.0398(11) Uani 1 1 d . . .
H21 H 0.4837 0.6489 0.9786 0.048 Uiso 1 1 calc R . .
C22 C 0.41728(10) 0.7794(4) 0.51264(11) 0.0251(8) Uani 1 1 d . A .
H22A H 0.4073 0.8611 0.5130 0.030 Uiso 1 1 calc R . .
H22B H 0.3993 0.7179 0.5003 0.030 Uiso 1 1 calc R . .
C23 C 0.43412(10) 0.7890(4) 0.48176(12) 0.0259(8) Uani 1 1 d . . .
C24 C 0.43746(10) 0.6837(4) 0.45890(12) 0.0295(9) Uani 1 1 d . . .
H24 H 0.4279 0.6068 0.4611 0.035 Uiso 1 1 calc R . .
C25 C 0.45489(10) 0.6912(4) 0.43257(13) 0.0343(10) Uani 1 1 d . . .
H25 H 0.4571 0.6203 0.4173 0.041 Uiso 1 1 calc R . .
C26 C 0.46879(10) 0.8058(4) 0.42966(12) 0.0304(9) Uani 1 1 d . . .
C27 C 0.46546(11) 0.9120(4) 0.45094(13) 0.0328(10) Uani 1 1 d . . .
H27 H 0.4746 0.9889 0.4480 0.039 Uiso 1 1 calc R . .
C28 C 0.44799(10) 0.9032(4) 0.47729(12) 0.0286(9) Uani 1 1 d . . .
H28 H 0.4456 0.9750 0.4920 0.034 Uiso 1 1 calc R . .
C29 C 0.47315(10) 0.8103(4) 0.36050(13) 0.0265(9) Uani 1 1 d . . .
C30 C 0.49361(11) 0.7831(4) 0.33995(14) 0.0319(9) Uani 1 1 d . . .
H30 H 0.5161 0.7647 0.3570 0.038 Uiso 1 1 calc R . .
C31 C 0.48057(15) 0.7832(4) 0.29411(16) 0.0436(12) Uani 1 1 d . . .
H31 H 0.4943 0.7644 0.2802 0.052 Uiso 1 1 calc R . .
C32 C 0.44758(15) 0.8109(4) 0.26896(15) 0.0452(13) Uani 1 1 d . . .
H32 H 0.4389 0.8107 0.2380 0.054 Uiso 1 1 calc R . .
C33 C 0.42707(12) 0.8391(4) 0.28952(13) 0.0357(10) Uani 1 1 d . . .
H33 H 0.4047 0.8583 0.2723 0.043 Uiso 1 1 calc R . .
C34 C 0.43983(11) 0.8390(4) 0.33576(13) 0.0306(9) Uani 1 1 d . . .
H34 H 0.4262 0.8578 0.3498 0.037 Uiso 1 1 calc R . .
C35 C 0.22581(11) 0.3028(4) 0.38042(13) 0.0298(9) Uani 1 1 d . . .
H35A H 0.2168 0.3868 0.3805 0.036 Uiso 1 1 calc R . .
H35B H 0.2406 0.2813 0.4110 0.036 Uiso 1 1 calc R . .
C36 C 0.19727(10) 0.2081(4) 0.36309(12) 0.0257(8) Uani 1 1 d . . .
H36A H 0.2061 0.1238 0.3631 0.031 Uiso 1 1 calc R . .
H36B H 0.1864 0.2070 0.3829 0.031 Uiso 1 1 calc R . .
C37 C 0.14935(9) 0.1345(4) 0.29590(12) 0.0228(8) Uani 1 1 d . . .
H37A H 0.1293 0.1691 0.2722 0.027 Uiso 1 1 calc R . .
H37B H 0.1430 0.0943 0.3173 0.027 Uiso 1 1 calc R . .
C38 C 0.16421(10) 0.0350(3) 0.27655(12) 0.0226(8) Uani 1 1 d . . .
H38A H 0.1844 0.0011 0.3002 0.027 Uiso 1 1 calc R . .
H38B H 0.1485 -0.0345 0.2646 0.027 Uiso 1 1 calc R . .
C39 C 0.19842(9) 0.0103(3) 0.23534(13) 0.0233(8) Uani 1 1 d . . .
H39A H 0.1998 0.0379 0.2083 0.028 Uiso 1 1 calc R . .
H39B H 0.1916 -0.0781 0.2314 0.028 Uiso 1 1 calc R . .
C40 C 0.23294(9) 0.0195(3) 0.27384(13) 0.0234(8) Uani 1 1 d . . .
H40A H 0.2318 -0.0073 0.3011 0.028 Uiso 1 1 calc R . .
H40B H 0.2480 -0.0376 0.2684 0.028 Uiso 1 1 calc R . .
C41 C 0.27555(9) 0.1690(4) 0.32202(12) 0.0259(8) Uani 1 1 d . . .
H41A H 0.2882 0.2409 0.3192 0.031 Uiso 1 1 calc R . .
H41B H 0.2897 0.0945 0.3286 0.031 Uiso 1 1 calc R . .
C42 C 0.26646(10) 0.1929(4) 0.36053(13) 0.0273(9) Uani 1 1 d . . .
H42A H 0.2547 0.1192 0.3642 0.033 Uiso 1 1 calc R . .
H42B H 0.2868 0.2029 0.3877 0.033 Uiso 1 1 calc R . .
C43 C 0.26423(10) 0.4268(4) 0.36054(12) 0.0259(8) Uani 1 1 d . . .
H43A H 0.2483 0.4959 0.3492 0.031 Uiso 1 1 calc R . .
H43B H 0.2766 0.4233 0.3425 0.031 Uiso 1 1 calc R . .
C44 C 0.28853(10) 0.4587(3) 0.40794(12) 0.0235(8) Uani 1 1 d . . .
C45 C 0.32101(10) 0.4126(4) 0.42741(13) 0.0270(9) Uani 1 1 d . . .
H45 H 0.3281 0.3595 0.4109 0.032 Uiso 1 1 calc R . .
C46 C 0.34307(10) 0.4431(4) 0.47048(13) 0.0300(9) Uani 1 1 d . . .
H46 H 0.3648 0.4117 0.4826 0.036 Uiso 1 1 calc R . .
C47 C 0.33237(10) 0.5213(4) 0.49535(13) 0.0291(9) Uani 1 1 d . . .
C48 C 0.30011(10) 0.5698(4) 0.47713(13) 0.0268(9) Uani 1 1 d . . .
H48 H 0.2930 0.6229 0.4938 0.032 Uiso 1 1 calc R . .
C49 C 0.27876(10) 0.5377(3) 0.43379(12) 0.0253(8) Uani 1 1 d . . .
H49 H 0.2571 0.5699 0.4215 0.030 Uiso 1 1 calc R . .
C50 C 0.34790(9) 0.6336(4) 0.56361(12) 0.0260(8) Uani 1 1 d . . .
C51 C 0.34973(9) 0.7618(4) 0.55564(12) 0.0239(8) Uani 1 1 d . . .
H51 H 0.3549 0.7888 0.5327 0.029 Uiso 1 1 calc R . .
C52 C 0.34365(10) 0.8499(4) 0.58273(13) 0.0280(9) Uani 1 1 d . . .
H52 H 0.3453 0.9365 0.5784 0.034 Uiso 1 1 calc R . .
C53 C 0.33521(10) 0.8087(4) 0.61583(13) 0.0333(10) Uani 1 1 d . . .
H53 H 0.3310 0.8672 0.6338 0.040 Uiso 1 1 calc R . .
C54 C 0.33307(10) 0.6801(5) 0.62229(13) 0.0340(10) Uani 1 1 d . . .
H54 H 0.3274 0.6524 0.6447 0.041 Uiso 1 1 calc R . .
C55 C 0.33924(10) 0.5923(4) 0.59609(14) 0.0334(10) Uani 1 1 d . . .
H55 H 0.3375 0.5058 0.6005 0.040 Uiso 1 1 calc R . .
C56 C 0.14195(9) 0.0906(4) 0.19858(12) 0.0235(8) Uani 1 1 d . . .
H56A H 0.1234 0.1196 0.2043 0.028 Uiso 1 1 calc R . .
H56B H 0.1368 0.0055 0.1863 0.028 Uiso 1 1 calc R . .
C57 C 0.14555(9) 0.1773(4) 0.16480(12) 0.0214(8) Uani 1 1 d . . .
C58 C 0.14623(9) 0.3075(4) 0.17099(12) 0.0242(8) Uani 1 1 d . . .
H58 H 0.1436 0.3401 0.1953 0.029 Uiso 1 1 calc R . .
C59 C 0.15075(9) 0.3906(4) 0.14135(12) 0.0251(8) Uani 1 1 d . . .
H59 H 0.1512 0.4780 0.1457 0.030 Uiso 1 1 calc R . .
C60 C 0.15459(9) 0.3405(4) 0.10568(13) 0.0263(8) Uani 1 1 d . . .
C61 C 0.15356(10) 0.2117(4) 0.09833(13) 0.0283(9) Uani 1 1 d . . .
H61 H 0.1560 0.1798 0.0738 0.034 Uiso 1 1 calc R . .
C62 C 0.14883(9) 0.1296(4) 0.12773(12) 0.0240(8) Uani 1 1 d . . .
H62 H 0.1478 0.0424 0.1227 0.029 Uiso 1 1 calc R . .
C63 C 0.18854(10) 0.4228(4) 0.07240(13) 0.0262(8) Uani 1 1 d . . .
C64 C 0.18895(12) 0.4878(4) 0.03654(13) 0.0376(11) Uani 1 1 d . . .
H64 H 0.1698 0.5288 0.0163 0.045 Uiso 1 1 calc R . .
C65 C 0.21799(14) 0.4913(6) 0.03107(16) 0.0520(14) Uani 1 1 d . . .
H65 H 0.2185 0.5348 0.0070 0.062 Uiso 1 1 calc R . .
C66 C 0.24638(12) 0.4308(5) 0.06095(16) 0.0469(13) Uani 1 1 d . . .
H66 H 0.2658 0.4334 0.0569 0.056 Uiso 1 1 calc R . .
C67 C 0.24591(11) 0.3672(4) 0.09647(16) 0.0384(11) Uani 1 1 d . . .
H67 H 0.2652 0.3272 0.1167 0.046 Uiso 1 1 calc R . .
C68 C 0.21676(10) 0.3617(4) 0.10259(14) 0.0290(9) Uani 1 1 d . . .
H68 H 0.2163 0.3177 0.1266 0.035 Uiso 1 1 calc R . .
C69 C 0.38164(13) 0.1977(4) 0.57182(14) 0.0364(10) Uani 1 1 d . . .
C70 C 0.15202(11) 0.6564(4) 0.2282(2) 0.0513(15) Uani 1 1 d . . .
F1 F 0.39795(8) 0.2805(2) 0.55812(8) 0.0452(7) Uani 1 1 d . . .
F2 F 0.38743(6) 0.0808(2) 0.56014(8) 0.0364(6) Uani 1 1 d . . .
F3 F 0.34812(7) 0.2196(3) 0.54732(10) 0.0605(9) Uani 1 1 d . . .
F4 F 0.13989(7) 0.7492(3) 0.24427(15) 0.0871(14) Uani 1 1 d . . .
F5 F 0.13031(7) 0.5609(3) 0.21595(13) 0.0765(11) Uani 1 1 d . . .
F6 F 0.15549(7) 0.6988(3) 0.19278(11) 0.0625(9) Uani 1 1 d . . .
N1 N 0.43774(8) 0.7167(4) 0.69006(10) 0.0330(9) Uani 1 1 d . . .
N2 N 0.43198(11) 0.5418(4) 0.61749(14) 0.0358(10) Uani 1 1 d . . .
N3 N 0.43871(9) 0.7431(4) 0.55862(11) 0.0409(10) Uani 1 1 d . . .
N4 N 0.44715(10) 0.9197(4) 0.63376(16) 0.0413(10) Uani 1 1 d . . .
N5 N 0.24535(8) 0.3067(3) 0.35407(10) 0.0239(7) Uani 1 1 d . . .
N6 N 0.17269(9) 0.2392(3) 0.31794(11) 0.0234(7) Uani 1 1 d . . .
N7 N 0.17232(7) 0.0862(3) 0.24093(10) 0.0187(6) Uani 1 1 d . . .
N8 N 0.24624(8) 0.1498(3) 0.27946(11) 0.0223(7) Uani 1 1 d . . .
O1 O 0.46131(7) 0.6180(3) 0.89609(8) 0.0357(7) Uani 1 1 d . . .
O2 O 0.48874(7) 0.8129(3) 0.40636(9) 0.0405(8) Uani 1 1 d . . .
O3 O 0.35583(8) 0.5454(3) 0.53820(10) 0.0451(8) Uani 1 1 d . . .
O4 O 0.15840(7) 0.4252(3) 0.07559(9) 0.0334(7) Uani 1 1 d . . .
O5 O 0.38438(7) 0.3422(3) 0.63401(9) 0.0323(7) Uani 1 1 d . . .
O6 O 0.42786(7) 0.1840(3) 0.64925(9) 0.0344(7) Uani 1 1 d . . .
O7 O 0.37245(9) 0.1196(3) 0.63885(11) 0.0448(8) Uani 1 1 d . . .
O8 O 0.21311(7) 0.7151(3) 0.28007(9) 0.0327(7) Uani 1 1 d . . .
O9 O 0.18452(11) 0.5643(3) 0.30768(12) 0.0620(11) Uani 1 1 d . . .
O10 O 0.20122(6) 0.5024(2) 0.24991(8) 0.0231(6) Uani 1 1 d . . .
S1 S 0.39273(2) 0.21248(9) 0.63034(3) 0.0244(2) Uani 1 1 d . . .
S2 S 0.19258(3) 0.60420(9) 0.27219(4) 0.0284(2) Uani 1 1 d . . .

loop_
_atom_site_aniso_label
_atom_site_aniso_U_11
_atom_site_aniso_U_22
_atom_site_aniso_U_33
_atom_site_aniso_U_23
_atom_site_aniso_U_13
_atom_site_aniso_U_12
Ag1 0.02508(15) 0.01124(13) 0.02366(14) 0.00116(10) 0.01332(12) 0.00021(10)
Ag2 0.01658(13) 0.03351(17) 0.01629(13) 0.00192(11) 0.00689(11) -0.00285(11)
C2 0.045(5) 0.027(4) 0.013(4) 0.001(3) 0.018(3) 0.003(3)
C1 0.022(3) 0.020(3) 0.017(3) -0.002(2) 0.010(3) 0.002(3)
C3 0.036(4) 0.014(3) 0.025(4) 0.002(3) 0.018(4) 0.000(3)
C4 0.029(4) 0.018(4) 0.029(4) -0.007(3) 0.016(3) -0.007(3)
C5 0.022(3) 0.022(4) 0.015(3) -0.005(3) 0.012(3) 0.000(3)
C6 0.027(4) 0.018(4) 0.019(4) -0.002(3) 0.015(3) -0.005(3)
C7 0.021(3) 0.019(3) 0.020(3) 0.000(2) 0.009(3) -0.006(2)
C8 0.023(4) 0.015(4) 0.014(3) 0.001(3) 0.010(3) -0.005(3)
C2A 0.038(7) 0.013(5) 0.020(6) -0.004(4) 0.011(5) 0.007(4)
C1A 0.028(5) 0.013(5) 0.020(5) -0.002(4) 0.014(4) -0.001(4)
C3A 0.035(6) 0.023(6) 0.020(6) -0.004(4) 0.013(5) 0.001(5)
C4A 0.034(6) 0.035(7) 0.030(6) 0.003(5) 0.025(5) 0.004(5)
C5A 0.019(5) 0.024(7) 0.021(5) -0.008(5) 0.011(4) -0.012(5)
C6A 0.033(6) 0.023(5) 0.031(6) -0.007(4) 0.018(5) -0.003(4)
C7A 0.019(5) 0.027(6) 0.013(5) -0.003(4) 0.008(4) -0.002(4)
C8A 0.032(5) 0.013(5) 0.023(5) -0.001(4) 0.014(4) -0.004(4)
C9 0.0178(19) 0.032(2) 0.0230(19) 0.0076(16) 0.0072(16) -0.0012(16)
C10 0.0124(17) 0.030(2) 0.0198(18) 0.0047(15) 0.0054(15) -0.0021(14)
C11 0.0200(19) 0.026(2) 0.0242(19) 0.0066(15) 0.0131(16) 0.0031(15)
C12 0.025(2) 0.030(2) 0.025(2) 0.0009(16) 0.0133(17) 0.0024(16)
C13 0.0152(18) 0.038(2) 0.0198(19) 0.0088(16) 0.0060(15) 0.0000(16)
C14 0.027(2) 0.029(2) 0.029(2) 0.0092(17) 0.0103(18) -0.0026(17)
C15 0.023(2) 0.028(2) 0.027(2) 0.0006(17) 0.0079(17) -0.0043(16)
C16 0.038(2) 0.035(2) 0.025(2) 0.0030(17) 0.0181(19) -0.0100(19)
C17 0.036(2) 0.047(3) 0.026(2) 0.0023(19) 0.0185(19) -0.011(2)
C18 0.042(3) 0.053(3) 0.041(3) 0.002(2) 0.027(2) -0.011(2)
C19 0.060(3) 0.051(3) 0.044(3) -0.007(2) 0.038(3) -0.018(3)
C20 0.063(3) 0.050(3) 0.024(2) -0.003(2) 0.021(2) -0.023(3)
C21 0.045(3) 0.046(3) 0.026(2) 0.003(2) 0.014(2) -0.014(2)
C22 0.027(2) 0.034(2) 0.0179(18) 0.0022(16) 0.0130(16) -0.0003(17)
C23 0.023(2) 0.040(2) 0.0154(17) 0.0017(16) 0.0090(16) -0.0036(17)
C24 0.032(2) 0.041(3) 0.0204(19) -0.0054(17) 0.0161(18) -0.0131(18)
C25 0.033(2) 0.048(3) 0.025(2) -0.0168(19) 0.0163(19) -0.011(2)
C26 0.023(2) 0.054(3) 0.0157(18) -0.0015(18) 0.0095(16) -0.0094(19)
C27 0.037(2) 0.038(3) 0.025(2) 0.0022(18) 0.0153(19) -0.0104(19)
C28 0.036(2) 0.034(2) 0.0172(19) 0.0028(16) 0.0129(18) -0.0003(18)
C29 0.035(2) 0.023(2) 0.030(2) -0.0018(16) 0.0218(19) -0.0069(17)
C30 0.041(3) 0.024(2) 0.043(2) 0.0002(18) 0.030(2) -0.0020(18)
C31 0.078(4) 0.034(3) 0.039(3) -0.002(2) 0.045(3) -0.002(2)
C32 0.092(4) 0.029(3) 0.023(2) -0.0007(18) 0.032(3) -0.008(3)
C33 0.051(3) 0.024(2) 0.027(2) 0.0001(17) 0.012(2) -0.002(2)
C34 0.041(3) 0.031(2) 0.025(2) -0.0070(17) 0.0193(19) -0.0060(19)
C35 0.042(3) 0.026(2) 0.025(2) 0.0000(16) 0.0169(19) -0.0006(18)
C36 0.037(2) 0.0218(19) 0.025(2) 0.0012(16) 0.0202(18) 0.0011(17)
C37 0.026(2) 0.024(2) 0.026(2) 0.0009(15) 0.0184(17) 0.0007(15)
C38 0.025(2) 0.0149(18) 0.034(2) 0.0011(15) 0.0179(18) -0.0008(15)
C39 0.031(2) 0.0155(18) 0.034(2) -0.0030(15) 0.0238(19) 0.0007(15)
C40 0.027(2) 0.0174(19) 0.033(2) 0.0032(15) 0.0199(18) 0.0027(15)
C41 0.023(2) 0.021(2) 0.034(2) 0.0028(16) 0.0129(18) -0.0017(15)
C42 0.027(2) 0.021(2) 0.030(2) 0.0047(16) 0.0093(18) -0.0018(16)
C43 0.035(2) 0.022(2) 0.023(2) 0.0015(15) 0.0137(18) -0.0040(16)
C44 0.034(2) 0.0178(19) 0.0198(18) 0.0028(14) 0.0124(17) -0.0065(16)
C45 0.036(2) 0.0173(19) 0.033(2) -0.0014(16) 0.020(2) -0.0026(16)
C46 0.028(2) 0.025(2) 0.033(2) 0.0028(17) 0.0094(19) 0.0032(17)
C47 0.034(2) 0.027(2) 0.023(2) 0.0016(16) 0.0087(18) 0.0030(17)
C48 0.031(2) 0.022(2) 0.026(2) -0.0014(16) 0.0114(18) 0.0026(16)
C49 0.029(2) 0.0180(19) 0.026(2) 0.0017(15) 0.0084(17) 0.0009(15)
C50 0.022(2) 0.026(2) 0.0205(19) -0.0036(15) 0.0005(16) 0.0055(16)
C51 0.0183(18) 0.033(2) 0.0177(18) 0.0029(15) 0.0049(15) -0.0017(16)
C52 0.026(2) 0.022(2) 0.030(2) -0.0024(16) 0.0052(17) -0.0074(16)
C53 0.025(2) 0.049(3) 0.023(2) -0.0103(19) 0.0087(18) 0.0027(19)
C54 0.018(2) 0.058(3) 0.025(2) 0.017(2) 0.0090(17) 0.0011(19)
C55 0.027(2) 0.031(2) 0.035(2) 0.0097(18) 0.0059(19) -0.0034(18)
C56 0.0193(19) 0.024(2) 0.031(2) -0.0041(16) 0.0138(17) -0.0067(15)
C57 0.0150(18) 0.023(2) 0.0256(19) -0.0016(15) 0.0077(16) -0.0030(14)
C58 0.025(2) 0.023(2) 0.026(2) -0.0010(15) 0.0123(17) -0.0008(15)
C59 0.020(2) 0.022(2) 0.030(2) 0.0007(16) 0.0082(17) 0.0000(15)
C60 0.0146(19) 0.033(2) 0.026(2) 0.0082(17) 0.0040(16) -0.0007(16)
C61 0.026(2) 0.034(2) 0.0215(19) -0.0012(17) 0.0075(16) 0.0000(17)
C62 0.022(2) 0.024(2) 0.0225(19) -0.0063(15) 0.0070(16) -0.0032(15)
C63 0.028(2) 0.025(2) 0.025(2) -0.0041(16) 0.0110(18) -0.0070(16)
C64 0.037(3) 0.047(3) 0.023(2) -0.0018(19) 0.007(2) -0.015(2)
C65 0.056(3) 0.074(4) 0.030(3) -0.008(2) 0.023(3) -0.026(3)
C66 0.037(3) 0.067(4) 0.047(3) -0.022(3) 0.028(3) -0.019(2)
C67 0.031(2) 0.035(3) 0.048(3) -0.016(2) 0.016(2) -0.0065(19)
C68 0.028(2) 0.025(2) 0.033(2) -0.0071(17) 0.0122(19) -0.0053(17)
C69 0.062(3) 0.023(2) 0.027(2) -0.0006(17) 0.022(2) 0.002(2)
C70 0.019(2) 0.018(2) 0.115(5) -0.025(3) 0.026(3) -0.0059(17)
F1 0.076(2) 0.0351(15) 0.0334(14) 0.0008(11) 0.0322(14) -0.0047(13)
F2 0.0496(16) 0.0264(13) 0.0312(13) -0.0092(10) 0.0155(12) -0.0005(11)
F3 0.0476(18) 0.0483(18) 0.0476(17) -0.0050(14) -0.0155(14) 0.0118(14)
F4 0.0320(16) 0.0298(16) 0.198(4) -0.046(2) 0.048(2) -0.0031(12)
F5 0.0283(15) 0.0299(16) 0.169(3) -0.0396(19) 0.040(2) -0.0116(12)
F6 0.0395(17) 0.0380(17) 0.077(2) 0.0090(16) -0.0063(16) 0.0039(13)
N1 0.0178(17) 0.064(3) 0.0158(16) -0.0038(16) 0.0059(14) 0.0078(16)
N2 0.039(2) 0.029(2) 0.049(3) -0.0177(18) 0.028(2) -0.0183(18)
N3 0.0236(19) 0.081(3) 0.0216(18) 0.0124(18) 0.0130(16) 0.0102(19)
N4 0.028(2) 0.0162(19) 0.082(3) -0.0062(19) 0.025(2) 0.0050(16)
N5 0.0334(19) 0.0158(16) 0.0259(17) 0.0008(13) 0.0161(15) -0.0020(13)
N6 0.0341(19) 0.0132(16) 0.0311(18) -0.0020(13) 0.0217(15) 0.0024(13)
N7 0.0224(16) 0.0143(15) 0.0253(16) -0.0026(12) 0.0159(14) -0.0001(12)
N8 0.0248(17) 0.0209(17) 0.0286(18) 0.0025(13) 0.0186(15) -0.0019(13)
O1 0.0358(17) 0.052(2) 0.0178(14) 0.0107(13) 0.0100(13) 0.0047(14)
O2 0.0265(16) 0.076(2) 0.0232(15) -0.0001(15) 0.0149(13) -0.0137(15)
O3 0.0403(19) 0.044(2) 0.0300(16) -0.0125(14) -0.0049(14) 0.0200(15)
O4 0.0261(15) 0.0402(18) 0.0344(16) 0.0162(13) 0.0134(13) 0.0076(13)
O5 0.0406(17) 0.0231(15) 0.0417(17) -0.0020(13) 0.0256(15) 0.0060(13)
O6 0.0251(15) 0.0378(18) 0.0332(16) -0.0069(13) 0.0058(13) 0.0102(13)
O7 0.063(2) 0.0281(17) 0.069(2) -0.0027(15) 0.053(2) -0.0075(15)
O8 0.0278(15) 0.0213(15) 0.0387(17) -0.0018(12) 0.0046(13) -0.0003(12)
O9 0.108(3) 0.040(2) 0.080(3) 0.0019(18) 0.081(3) 0.011(2)
O10 0.0263(14) 0.0164(13) 0.0335(15) 0.0044(11) 0.0196(13) 0.0038(10)
S1 0.0277(5) 0.0207(5) 0.0300(5) -0.0006(4) 0.0173(4) 0.0023(4)
S2 0.0352(6) 0.0161(5) 0.0441(6) 0.0003(4) 0.0267(5) 0.0040(4)

loop_
_atom_type_symbol
_atom_type_description
_atom_type_scat_dispersion_real
_atom_type_scat_dispersion_imag
_atom_type_scat_source
C C 0.0033 0.0016 'International Tables Vol C Tables 4.2.6.8 and 6.1.1.4'
H H 0.0000 0.0000 'International Tables Vol C Tables 4.2.6.8 and 6.1.1.4'
N N 0.0061 0.0033 'International Tables Vol C Tables 4.2.6.8 and 6.1.1.4'
O O 0.0106 0.0060 'International Tables Vol C Tables 4.2.6.8 and 6.1.1.4'
F F 0.0171 0.0103 'International Tables Vol C Tables 4.2.6.8 and 6.1.1.4'
S S 0.1246 0.1234 'International Tables Vol C Tables 4.2.6.8 and 6.1.1.4'
Ag Ag -0.8971 1.1015 'International Tables Vol C Tables 4.2.6.8 and 6.1.1.4'

loop_
_geom_angle_atom_site_label_1
_geom_angle_atom_site_label_2
_geom_angle_atom_site_label_3
_geom_angle
N8 Ag1 O10 120.43(9)
N8 Ag1 N6 117.68(11)
O10 Ag1 N6 117.94(9)
N8 Ag1 N7 77.00(10)
O10 Ag1 N7 136.55(9)
N6 Ag1 N7 75.78(10)
N8 Ag1 N5 75.18(11)
O10 Ag1 N5 100.39(9)
N6 Ag1 N5 74.89(11)
N7 Ag1 N5 123.00(10)
N4 Ag2 N2 115.87(14)
N4 Ag2 C51 128.55(14)
N2 Ag2 C51 113.22(14)
N4 Ag2 N1 76.29(15)
N2 Ag2 N1 74.03(13)
C51 Ag2 N1 132.86(11)
N4 Ag2 N3 76.11(14)
N2 Ag2 N3 74.16(13)
C51 Ag2 N3 103.84(12)
N1 Ag2 N3 122.22(11)
N4 Ag2 C52 109.38(12)
N2 Ag2 C52 134.19(12)
C51 Ag2 C52 29.68(11)
N1 Ag2 C52 111.49(11)
N3 Ag2 C52 125.32(11)
C1 C2 N2 111.1(5)
C1 C2 H2A 109.4
N2 C2 H2A 109.4
C1 C2 H2B 109.4
N2 C2 H2B 109.4
H2A C2 H2B 108.0
N1 C1 C2 108.7(6)
N1 C1 H1A 109.9
C2 C1 H1A 109.9
N1 C1 H1B 109.9
C2 C1 H1B 109.9
H1A C1 H1B 108.3
N2 C3 C4 107.9(6)
N2 C3 H3A 110.1
C4 C3 H3A 110.1
N2 C3 H3B 110.1
C4 C3 H3B 110.1
H3A C3 H3B 108.4
C3 C4 N3 113.0(5)
C3 C4 H4A 109.0
N3 C4 H4A 109.0
C3 C4 H4B 109.0
N3 C4 H4B 109.0
H4A C4 H4B 107.8
N3 C5 C6 109.8(6)
N3 C5 H5A 109.7
C6 C5 H5A 109.7
N3 C5 H5B 109.7
C6 C5 H5B 109.7
H5A C5 H5B 108.2
C5 C6 N4 111.3(5)
C5 C6 H6A 109.4
N4 C6 H6A 109.4
C5 C6 H6B 109.4
N4 C6 H6B 109.4
H6A C6 H6B 108.0
N4 C7 C8 107.5(5)
N4 C7 H7A 110.2
C8 C7 H7A 110.2
N4 C7 H7B 110.2
C8 C7 H7B 110.2
H7A C7 H7B 108.5
C7 C8 N1 114.1(5)
C7 C8 H8A 108.7
N1 C8 H8A 108.7
C7 C8 H8B 108.7
N1 C8 H8B 108.7
H8A C8 H8B 107.6
N2 C2A C1A 110.8(9)
N2 C2A H2A1 109.5
C1A C2A H2A1 109.5
N2 C2A H2A2 109.5
C1A C2A H2A2 109.5
H2A1 C2A H2A2 108.1
C2A C1A N1 110.6(7)
C2A C1A H1A1 109.5
N1 C1A H1A1 109.5
C2A C1A H1A2 109.5
N1 C1A H1A2 109.5
H1A1 C1A H1A2 108.1
C4A C3A N2 113.1(7)
C4A C3A H3A1 109.0
N2 C3A H3A1 109.0
C4A C3A H3A2 109.0
N2 C3A H3A2 109.0
H3A1 C3A H3A2 107.8
N3 C4A C3A 104.8(9)
N3 C4A H4A1 110.8
C3A C4A H4A1 110.8
N3 C4A H4A2 110.8
C3A C4A H4A2 110.8
H4A1 C4A H4A2 108.9
C6A C5A N3 113.4(7)
C6A C5A H5A1 108.9
N3 C5A H5A1 108.9
C6A C5A H5A2 108.9
N3 C5A H5A2 108.9
H5A1 C5A H5A2 107.7
N4 C6A C5A 102.1(8)
N4 C6A H6A1 111.3
C5A C6A H6A1 111.3
N4 C6A H6A2 111.3
C5A C6A H6A2 111.3
H6A1 C6A H6A2 109.2
C8A C7A N4 114.1(7)
C8A C7A H7A1 108.7
N4 C7A H7A1 108.7
C8A C7A H7A2 108.7
N4 C7A H7A2 108.7
H7A1 C7A H7A2 107.6
N1 C8A C7A 106.5(9)
N1 C8A H8A1 110.4
C7A C8A H8A1 110.4
N1 C8A H8A2 110.4
C7A C8A H8A2 110.4
H8A1 C8A H8A2 108.6
N1 C9 C10 117.2(3)
N1 C9 H9A 108.0
C10 C9 H9A 108.0
N1 C9 H9B 108.0
C10 C9 H9B 108.0
H9A C9 H9B 107.2
C15 C10 C11 118.4(3)
C15 C10 C9 121.5(4)
C11 C10 C9 120.0(3)
C12 C11 C10 120.8(4)
C12 C11 H11 119.6
C10 C11 H11 119.6
C13 C12 C11 119.2(4)
C13 C12 H12 120.4
C11 C12 H12 120.4
C14 C13 C12 121.0(3)
C14 C13 O1 117.9(3)
C12 C13 O1 121.0(4)
C13 C14 C15 119.1(4)
C13 C14 H14 120.4
C15 C14 H14 120.4
C10 C15 C14 121.5(4)
C10 C15 H15 119.3
C14 C15 H15 119.3
C21 C16 C17 121.3(4)
C21 C16 O1 116.0(4)
C17 C16 O1 122.6(4)
C16 C17 C18 119.1(4)
C16 C17 H17 120.4
C18 C17 H17 120.4
C19 C18 C17 119.9(5)
C19 C18 H18 120.1
C17 C18 H18 120.1
C20 C19 C18 120.5(4)
C20 C19 H19 119.8
C18 C19 H19 119.8
C19 C20 C21 120.2(4)
C19 C20 H20 119.9
C21 C20 H20 119.9
C16 C21 C20 119.0(5)
C16 C21 H21 120.5
C20 C21 H21 120.5
N3 C22 C23 116.0(3)
N3 C22 H22A 108.3
C23 C22 H22A 108.3
N3 C22 H22B 108.3
C23 C22 H22B 108.3
H22A C22 H22B 107.4
C24 C23 C28 118.5(3)
C24 C23 C22 121.3(4)
C28 C23 C22 120.2(4)
C23 C24 C25 121.1(4)
C23 C24 H24 119.5
C25 C24 H24 119.5
C26 C25 C24 118.6(4)
C26 C25 H25 120.7
C24 C25 H25 120.7
C27 C26 C25 122.0(4)
C27 C26 O2 118.4(4)
C25 C26 O2 119.4(4)
C26 C27 C28 118.9(4)
C26 C27 H27 120.6
C28 C27 H27 120.6
C23 C28 C27 121.0(4)
C23 C28 H28 119.5
C27 C28 H28 119.5
O2 C29 C30 115.3(4)
O2 C29 C34 123.7(3)
C30 C29 C34 120.9(4)
C31 C30 C29 119.6(4)
C31 C30 H30 120.2
C29 C30 H30 120.2
C32 C31 C30 120.4(4)
C32 C31 H31 119.8
C30 C31 H31 119.8
C31 C32 C33 120.1(4)
C31 C32 H32 119.9
C33 C32 H32 119.9
C32 C33 C34 120.2(4)
C32 C33 H33 119.9
C34 C33 H33 119.9
C29 C34 C33 118.8(4)
C29 C34 H34 120.6
C33 C34 H34 120.6
N5 C35 C36 113.6(3)
N5 C35 H35A 108.8
C36 C35 H35A 108.8
N5 C35 H35B 108.8
C36 C35 H35B 108.8
H35A C35 H35B 107.7
N6 C36 C35 112.0(3)
N6 C36 H36A 109.2
C35 C36 H36A 109.2
N6 C36 H36B 109.2
C35 C36 H36B 109.2
H36A C36 H36B 107.9
N6 C37 C38 112.7(3)
N6 C37 H37A 109.1
C38 C37 H37A 109.1
N6 C37 H37B 109.1
C38 C37 H37B 109.1
H37A C37 H37B 107.8
N7 C38 C37 112.7(3)
N7 C38 H38A 109.1
C37 C38 H38A 109.1
N7 C38 H38B 109.1
C37 C38 H38B 109.1
H38A C38 H38B 107.8
N7 C39 C40 114.8(3)
N7 C39 H39A 108.6
C40 C39 H39A 108.6
N7 C39 H39B 108.6
C40 C39 H39B 108.6
H39A C39 H39B 107.5
N8 C40 C39 111.7(3)
N8 C40 H40A 109.3
C39 C40 H40A 109.3
N8 C40 H40B 109.3
C39 C40 H40B 109.3
H40A C40 H40B 107.9
N8 C41 C42 112.9(3)
N8 C41 H41A 109.0
C42 C41 H41A 109.0
N8 C41 H41B 109.0
C42 C41 H41B 109.0
H41A C41 H41B 107.8
N5 C42 C41 113.1(3)
N5 C42 H42A 109.0
C41 C42 H42A 109.0
N5 C42 H42B 109.0
C41 C42 H42B 109.0
H42A C42 H42B 107.8
N5 C43 C44 116.4(3)
N5 C43 H43A 108.2
C44 C43 H43A 108.2
N5 C43 H43B 108.2
C44 C43 H43B 108.2
H43A C43 H43B 107.3
C45 C44 C49 117.2(4)
C45 C44 C43 122.6(3)
C49 C44 C43 120.2(4)
C46 C45 C44 122.2(4)
C46 C45 H45 118.9
C44 C45 H45 118.9
C45 C46 C47 118.9(4)
C45 C46 H46 120.5
C47 C46 H46 120.5
O3 C47 C46 115.1(4)
O3 C47 C48 124.1(4)
C46 C47 C48 120.7(4)
C49 C48 C47 118.7(4)
C49 C48 H48 120.7
C47 C48 H48 120.7
C48 C49 C44 122.2(4)
C48 C49 H49 118.9
C44 C49 H49 118.9
C55 C50 C51 121.5(4)
C55 C50 O3 119.7(4)
C51 C50 O3 118.8(4)
C50 C51 C52 118.7(3)
C50 C51 Ag2 87.7(2)
C52 C51 Ag2 90.5(2)
C50 C51 H51 120.6
C52 C51 H51 120.6
Ag2 C51 H51 91.8
C53 C52 C51 120.0(4)
C53 C52 Ag2 104.0(3)
C51 C52 Ag2 59.9(2)
C53 C52 H52 120.0
C51 C52 H52 120.0
Ag2 C52 H52 105.1
C52 C53 C54 119.6(4)
C52 C53 H53 120.2
C54 C53 H53 120.2
C55 C54 C53 121.0(4)
C55 C54 H54 119.5
C53 C54 H54 119.5
C50 C55 C54 119.1(4)
C50 C55 H55 120.4
C54 C55 H55 120.4
N7 C56 C57 112.6(3)
N7 C56 H56A 109.1
C57 C56 H56A 109.1
N7 C56 H56B 109.1
C57 C56 H56B 109.1
H56A C56 H56B 107.8
C58 C57 C62 118.9(3)
C58 C57 C56 119.4(3)
C62 C57 C56 121.6(3)
C57 C58 C59 121.1(3)
C57 C58 H58 119.4
C59 C58 H58 119.4
C60 C59 C58 118.5(4)
C60 C59 H59 120.7
C58 C59 H59 120.7
C59 C60 C61 121.6(4)
C59 C60 O4 117.9(4)
C61 C60 O4 120.4(3)
C60 C61 C62 119.5(4)
C60 C61 H61 120.2
C62 C61 H61 120.2
C61 C62 C57 120.2(4)
C61 C62 H62 119.9
C57 C62 H62 119.9
C68 C63 C64 120.9(4)
C68 C63 O4 123.8(3)
C64 C63 O4 115.3(4)
C65 C64 C63 119.1(5)
C65 C64 H64 120.4
C63 C64 H64 120.4
C64 C65 C66 120.6(4)
C64 C65 H65 119.7
C66 C65 H65 119.7
C67 C66 C65 120.0(4)
C67 C66 H66 120.0
C65 C66 H66 120.0
C66 C67 C68 120.4(5)
C66 C67 H67 119.8
C68 C67 H67 119.8
C63 C68 C67 118.9(4)
C63 C68 H68 120.6
C67 C68 H68 120.6
F1 C69 F2 107.5(3)
F1 C69 F3 107.2(4)
F2 C69 F3 105.9(3)
F1 C69 S1 112.1(3)
F2 C69 S1 113.2(3)
F3 C69 S1 110.5(3)
F6 C70 F5 109.1(5)
F6 C70 F4 109.3(5)
F5 C70 F4 108.2(4)
F6 C70 S2 110.8(3)
F5 C70 S2 110.4(4)
F4 C70 S2 109.0(4)
C8A N1 C1 74.2(6)
C8A N1 C9 121.2(5)
C1 N1 C9 122.9(4)
C8A N1 C8 35.9(5)
C1 N1 C8 109.6(4)
C9 N1 C8 104.8(4)
C8A N1 C1A 109.4(6)
C1 N1 C1A 36.2(4)
C9 N1 C1A 96.4(4)
C8 N1 C1A 145.3(5)
C8A N1 Ag2 114.3(5)
C1 N1 Ag2 107.9(3)
C9 N1 Ag2 111.5(2)
C8 N1 Ag2 97.2(3)
C1A N1 Ag2 100.2(4)
C2A N2 C3 83.0(7)
C2A N2 C2 26.8(6)
C3 N2 C2 109.0(5)
C2A N2 C3A 118.4(7)
C3 N2 C3A 35.4(4)
C2 N2 C3A 143.6(6)
C2A N2 Ag2 113.4(5)
C3 N2 Ag2 114.2(3)
C2 N2 Ag2 106.8(3)
C3A N2 Ag2 99.0(4)
C2A N2 H1 123(4)
C3 N2 H1 117(4)
C2 N2 H1 104(4)
C3A N2 H1 93(3)
Ag2 N2 H1 105(4)
C4A N3 C5 78.4(7)
C4A N3 C22 125.7(6)
C5 N3 C22 119.2(4)
C4A N3 C4 31.1(6)
C5 N3 C4 109.4(5)
C22 N3 C4 105.8(4)
C4A N3 C5A 105.5(8)
C5 N3 C5A 27.1(4)
C22 N3 C5A 102.6(5)
C4 N3 C5A 136.5(6)
C4A N3 Ag2 109.9(5)
C5 N3 Ag2 105.9(3)
C22 N3 Ag2 112.4(2)
C4 N3 Ag2 103.1(3)
C5A N3 Ag2 95.7(4)
C7 N4 C6A 73.2(6)
C7 N4 C6 113.2(5)
C6A N4 C6 42.0(5)
C7 N4 C7A 30.4(4)
C6A N4 C7A 103.5(6)
C6 N4 C7A 143.2(5)
C7 N4 Ag2 114.4(4)
C6A N4 Ag2 112.0(5)
C6 N4 Ag2 104.6(3)
C7A N4 Ag2 100.6(4)
C7 N4 H2 115(3)
C6A N4 H2 127(3)
C6 N4 H2 97(3)
C7A N4 H2 98(3)
Ag2 N4 H2 111(3)
C35 N5 C42 112.9(3)
C35 N5 C43 112.2(3)
C42 N5 C43 112.8(3)
C35 N5 Ag1 104.7(2)
C42 N5 Ag1 103.6(2)
C43 N5 Ag1 109.9(2)
C36 N6 C37 113.4(3)
C36 N6 Ag1 108.0(2)
C37 N6 Ag1 108.1(2)
C36 N6 H3 113(2)
C37 N6 H3 106(2)
Ag1 N6 H3 108(2)
C56 N7 C38 109.8(3)
C56 N7 C39 109.9(3)
C38 N7 C39 112.1(3)
C56 N7 Ag1 119.3(2)
C38 N7 Ag1 103.1(2)
C39 N7 Ag1 102.4(2)
C41 N8 C40 113.1(3)
C41 N8 Ag1 110.2(2)
C40 N8 Ag1 107.0(2)
C41 N8 H4 109(3)
C40 N8 H4 109(3)
Ag1 N8 H4 108(3)
C16 O1 C13 118.8(3)
C29 O2 C26 118.2(3)
C47 O3 C50 118.1(3)
C63 O4 C60 117.3(3)
S2 O10 Ag1 120.09(14)
O5 S1 O7 115.14(17)
O5 S1 O6 115.58(18)
O7 S1 O6 115.1(2)
O5 S1 C69 102.37(18)
O7 S1 C69 104.5(2)
O6 S1 C69 101.3(2)
O8 S2 O9 116.9(2)
O8 S2 O10 114.16(16)
O9 S2 O10 114.79(18)
O8 S2 C70 103.22(19)
O9 S2 C70 103.6(3)
O10 S2 C70 101.44(19)

loop_
_geom_bond_atom_site_label_1
_geom_bond_atom_site_label_2
_geom_bond_distance
Ag1 N8 2.375(3)
Ag1 O10 2.381(2)
Ag1 N6 2.407(3)
Ag1 N7 2.503(3)
Ag1 N5 2.526(3)
Ag2 N4 2.338(4)
Ag2 N2 2.417(4)
Ag2 C51 2.439(4)
Ag2 N1 2.490(3)
Ag2 N3 2.528(3)
Ag2 C52 2.821(4)
C2 C1 1.513(10)
C2 N2 1.614(8)
C2 H2A 0.9700
C2 H2B 0.9700
C1 N1 1.396(7)
C1 H1A 0.9700
C1 H1B 0.9700
C3 N2 1.430(7)
C3 C4 1.532(10)
C3 H3A 0.9700
C3 H3B 0.9700
C4 N3 1.620(9)
C4 H4A 0.9700
C4 H4B 0.9700
C5 N3 1.348(8)
C5 C6 1.517(9)
C5 H5A 0.9700
C5 H5B 0.9700
C6 N4 1.636(7)
C6 H6A 0.9700
C6 H6B 0.9700
C7 N4 1.322(7)
C7 C8 1.532(8)
C7 H7A 0.9700
C7 H7B 0.9700
C8 N1 1.611(8)
C8 H8A 0.9700
C8 H8B 0.9700
C2A N2 1.246(11)
C2A C1A 1.491(13)
C2A H2A1 0.9700
C2A H2A2 0.9700
C1A N1 1.698(10)
C1A H1A1 0.9700
C1A H1A2 0.9700
C3A C4A 1.504(15)
C3A N2 1.634(11)
C3A H3A1 0.9700
C3A H3A2 0.9700
C4A N3 1.290(11)
C4A H4A1 0.9700
C4A H4A2 0.9700
C5A C6A 1.501(13)
C5A N3 1.750(12)
C5A H5A1 0.9700
C5A H5A2 0.9700
C6A N4 1.337(10)
C6A H6A1 0.9700
C6A H6A2 0.9700
C7A C8A 1.483(14)
C7A N4 1.781(11)
C7A H7A1 0.9700
C7A H7A2 0.9700
C8A N1 1.297(10)
C8A H8A1 0.9700
C8A H8A2 0.9700
C9 N1 1.463(5)
C9 C10 1.519(5)
C9 H9A 0.9700
C9 H9B 0.9700
C10 C15 1.380(5)
C10 C11 1.397(5)
C11 C12 1.388(5)
C11 H11 0.9300
C12 C13 1.383(5)
C12 H12 0.9300
C13 C14 1.374(6)
C13 O1 1.398(4)
C14 C15 1.389(5)
C14 H14 0.9300
C15 H15 0.9300
C16 C21 1.379(6)
C16 C17 1.382(6)
C16 O1 1.392(5)
C17 C18 1.390(6)
C17 H17 0.9300
C18 C19 1.384(7)
C18 H18 0.9300
C19 C20 1.374(8)
C19 H19 0.9300
C20 C21 1.391(6)
C20 H20 0.9300
C21 H21 0.9300
C22 N3 1.461(5)
C22 C23 1.510(5)
C22 H22A 0.9700
C22 H22B 0.9700
C23 C24 1.387(6)
C23 C28 1.387(6)
C24 C25 1.397(5)
C24 H24 0.9300
C25 C26 1.377(6)
C25 H25 0.9300
C26 C27 1.364(6)
C26 O2 1.406(4)
C27 C28 1.399(5)
C27 H27 0.9300
C28 H28 0.9300
C29 O2 1.376(5)
C29 C30 1.380(5)
C29 C34 1.381(6)
C30 C31 1.377(6)
C30 H30 0.9300
C31 C32 1.369(7)
C31 H31 0.9300
C32 C33 1.384(6)
C32 H32 0.9300
C33 C34 1.390(5)
C33 H33 0.9300
C34 H34 0.9300
C35 N5 1.473(5)
C35 C36 1.517(6)
C35 H35A 0.9700
C35 H35B 0.9700
C36 N6 1.463(5)
C36 H36A 0.9700
C36 H36B 0.9700
C37 N6 1.473(5)
C37 C38 1.520(5)
C37 H37A 0.9700
C37 H37B 0.9700
C38 N7 1.478(4)
C38 H38A 0.9700
C38 H38B 0.9700
C39 N7 1.482(4)
C39 C40 1.519(5)
C39 H39A 0.9700
C39 H39B 0.9700
C40 N8 1.473(5)
C40 H40A 0.9700
C40 H40B 0.9700
C41 N8 1.466(5)
C41 C42 1.518(5)
C41 H41A 0.9700
C41 H41B 0.9700
C42 N5 1.478(5)
C42 H42A 0.9700
C42 H42B 0.9700
C43 N5 1.480(5)
C43 C44 1.515(5)
C43 H43A 0.9700
C43 H43B 0.9700
C44 C45 1.389(6)
C44 C49 1.391(5)
C45 C46 1.380(5)
C45 H45 0.9300
C46 C47 1.386(5)
C46 H46 0.9300
C47 O3 1.378(5)
C47 C48 1.389(6)
C48 C49 1.383(5)
C48 H48 0.9300
C49 H49 0.9300
C50 C55 1.363(5)
C50 C51 1.384(5)
C50 O3 1.397(4)
C51 C52 1.397(5)
C51 H51 0.9300
C52 C53 1.375(5)
C52 H52 0.9300
C53 C54 1.380(6)
C53 H53 0.9300
C54 C55 1.376(6)
C54 H54 0.9300
C55 H55 0.9300
C56 N7 1.472(5)
C56 C57 1.507(5)
C56 H56A 0.9700
C56 H56B 0.9700
C57 C58 1.383(5)
C57 C62 1.394(5)
C58 C59 1.394(5)
C58 H58 0.9300
C59 C60 1.373(5)
C59 H59 0.9300
C60 C61 1.375(6)
C60 O4 1.403(4)
C61 C62 1.385(5)
C61 H61 0.9300
C62 H62 0.9300
C63 C68 1.380(6)
C63 C64 1.381(5)
C63 O4 1.386(5)
C64 C65 1.377(6)
C64 H64 0.9300
C65 C66 1.379(7)
C65 H65 0.9300
C66 C67 1.364(7)
C66 H66 0.9300
C67 C68 1.394(6)
C67 H67 0.9300
C68 H68 0.9300
C69 F1 1.332(5)
C69 F2 1.347(5)
C69 F3 1.373(6)
C69 S1 1.795(4)
C70 F6 1.328(6)
C70 F5 1.329(5)
C70 F4 1.332(5)
C70 S2 1.848(5)
N2 H1 0.71(4)
N4 H2 0.74(4)
N6 H3 0.97(4)
N8 H4 0.77(3)
O5 S1 1.434(3)
O6 S1 1.439(3)
O7 S1 1.436(3)
O8 S2 1.433(3)
O9 S2 1.434(3)
O10 S2 1.444(3)
